data_7237534
loop_
_publ_author_name
'Liu, Wei'
'Banerjee, Debasis'
'Lin, Fang'
'Li, Jing'

_publ_section_title
;
 Strongly luminescent inorganic--organic hybrid semiconductors with
 tunable white light emissions by doping
;
_journal_issue 6
_journal_name_full 'Journal of Materials Chemistry C'
_journal_page_first 1484
_journal_paper_doi 10.1039/C8TC05020A
_journal_volume 7
_journal_year 2019
_chemical_formula_moiety 'C5 H4 Br2 Cu N'
_chemical_formula_sum 'C5 H4 Br2 Cu N'
_chemical_formula_weight 301.44
_space_group_IT_number 14
_space_group_name_Hall '-P 2yn'
_space_group_name_H-M_alt 'P 1 21/n 1'
_symmetry_cell_setting monoclinic
_symmetry_space_group_name_Hall '-P 2yn'
_symmetry_space_group_name_H-M 'P 1 21/n 1'
_atom_sites_solution_hydrogens geom
_atom_sites_solution_primary direct
_atom_sites_solution_secondary difmap
_audit_creation_method SHELXL-97
_audit_update_record
;
2016-09-26 deposited with the CCDC.
2018-12-04 downloaded from the CCDC.
;
_cell_angle_alpha 90.00
_cell_angle_beta 100.603(13)
_cell_angle_gamma 90.00
_cell_formula_units_Z 4
_cell_length_a 8.720(9)
_cell_length_b 3.933(4)
_cell_length_c 21.11(2)
_cell_measurement_reflns_used 4244
_cell_measurement_temperature 298(2)
_cell_measurement_theta_max 27.10
_cell_measurement_theta_min 1.96
_cell_volume 711.6(12)
_computing_structure_refinement 'SHELXL-97 (Sheldrick, 2008)'
_computing_structure_solution 'SHELXS-97 (Sheldrick, 2008)'
_diffrn_ambient_temperature 298(2)
_diffrn_measured_fraction_theta_full 0.995
_diffrn_measured_fraction_theta_max 0.995
_diffrn_measurement_device_type 'Bruker SMART APEX CCD'
_diffrn_measurement_method '\f and \w scans'
_diffrn_radiation_monochromator graphite
_diffrn_radiation_source 'fine-focus sealed tube'
_diffrn_radiation_type MoK\a
_diffrn_radiation_wavelength 0.71073
_diffrn_reflns_av_R_equivalents 0.0420
_diffrn_reflns_av_sigmaI/netI 0.0485
_diffrn_reflns_limit_h_max 11
_diffrn_reflns_limit_h_min -11
_diffrn_reflns_limit_k_max 5
_diffrn_reflns_limit_k_min -5
_diffrn_reflns_limit_l_max 27
_diffrn_reflns_limit_l_min -25
_diffrn_reflns_number 4244
_diffrn_reflns_theta_full 27.10
_diffrn_reflns_theta_max 27.10
_diffrn_reflns_theta_min 1.96
_exptl_absorpt_coefficient_mu 14.198
_exptl_absorpt_correction_T_max 0.76
_exptl_absorpt_correction_T_min 0.34
_exptl_absorpt_correction_type multi-scan
_exptl_absorpt_process_details 'Bruker SAINT (SADABS)'
_exptl_crystal_colour colorless
_exptl_crystal_density_diffrn 2.814
_exptl_crystal_density_method 'not measured'
_exptl_crystal_description block
_exptl_crystal_F_000 560
_exptl_crystal_size_max 0.36
_exptl_crystal_size_mid 0.27
_exptl_crystal_size_min 0.01
_refine_diff_density_max 1.147
_refine_diff_density_min -1.479
_refine_diff_density_rms 0.196
_refine_ls_extinction_method none
_refine_ls_goodness_of_fit_ref 1.067
_refine_ls_hydrogen_treatment constr
_refine_ls_matrix_type full
_refine_ls_number_parameters 82
_refine_ls_number_reflns 1542
_refine_ls_number_restraints 0
_refine_ls_restrained_S_all 1.067
_refine_ls_R_factor_all 0.0608
_refine_ls_R_factor_gt 0.0479
_refine_ls_shift/su_max 0.000
_refine_ls_shift/su_mean 0.000
_refine_ls_structure_factor_coef Fsqd
_refine_ls_weighting_details 'calc w=1/[\s^2^(Fo^2^)+(0.0728P)^2^+1.2615P] where P=(Fo^2^+2Fc^2^)/3'
_refine_ls_weighting_scheme calc
_refine_ls_wR_factor_gt 0.1207
_refine_ls_wR_factor_ref 0.1269
_reflns_number_gt 1285
_reflns_number_total 1542
_reflns_threshold_expression >2sigma(I)
_cod_data_source_file c8tc05020a2.cif
_cod_data_source_block 1D-CuBr(3-Br-py)
_cod_original_sg_symbol_Hall ' -P 2yn'
_cod_original_sg_symbol_H-M ' P 21/n'
_cod_database_code 7237534

loop_
_symmetry_equiv_pos_as_xyz
'x, y, z'
'-x+1/2, y+1/2, -z+1/2'
'-x, -y, -z'
'x-1/2, -y-1/2, z-1/2'

loop_
_atom_site_label
_atom_site_type_symbol
_atom_site_fract_x
_atom_site_fract_y
_atom_site_fract_z
_atom_site_U_iso_or_equiv
_atom_site_adp_type
_atom_site_occupancy
_atom_site_symmetry_multiplicity
_atom_site_calc_flag
_atom_site_refinement_flags
Br1 Br 0.32956(7) 0.40401(15) 0.17743(3) 0.0306(2) Uani 1 1 d .
Br2 Br -0.25136(9) 1.3343(2) -0.01778(4) 0.0446(3) Uani 1 1 d .
Cu1 Cu 0.18087(10) 0.8943(3) 0.20301(5) 0.0451(3) Uani 1 1 d .
N1 N -0.0401(6) 0.9608(15) 0.1566(3) 0.0317(12) Uani 1 1 d .
C4 C -0.3120(8) 0.9177(19) 0.1534(4) 0.0395(16) Uani 1 1 d .
H4 H -0.3933 0.8535 0.1738 0.047 Uiso 1 1 calc R
C1 C -0.0705(8) 1.0979(16) 0.0985(3) 0.0321(14) Uani 1 1 d .
H1 H 0.0126 1.1610 0.0790 0.039 Uiso 1 1 calc R
C2 C -0.2197(8) 1.1509(15) 0.0658(3) 0.0307(14) Uani 1 1 d .
C3 C -0.3429(8) 1.060(2) 0.0941(4) 0.0400(17) Uani 1 1 d .
H3 H -0.4452 1.0950 0.0731 0.048 Uiso 1 1 calc R
C5 C -0.1600(8) 0.8685(18) 0.1834(3) 0.0355(15) Uani 1 1 d .
H5 H -0.1403 0.7671 0.2239 0.043 Uiso 1 1 calc R

loop_
_atom_site_aniso_label
_atom_site_aniso_U_11
_atom_site_aniso_U_22
_atom_site_aniso_U_33
_atom_site_aniso_U_23
_atom_site_aniso_U_13
_atom_site_aniso_U_12
Br1 0.0294(4) 0.0288(4) 0.0353(4) 0.0017(2) 0.0104(3) -0.0005(2)
Br2 0.0479(5) 0.0447(4) 0.0381(4) 0.0044(3) -0.0006(3) 0.0004(3)
Cu1 0.0289(5) 0.0526(6) 0.0525(6) 0.0063(4) 0.0047(4) 0.0044(4)
N1 0.021(3) 0.041(3) 0.032(3) 0.001(2) 0.002(2) 0.000(2)
C4 0.025(3) 0.050(4) 0.047(4) -0.007(3) 0.016(3) -0.007(3)
C1 0.027(3) 0.031(3) 0.041(4) 0.001(3) 0.013(3) -0.002(3)
C2 0.033(3) 0.027(3) 0.031(3) -0.006(2) 0.003(3) -0.001(3)
C3 0.025(3) 0.050(4) 0.043(4) -0.010(3) 0.002(3) -0.002(3)
C5 0.032(4) 0.042(4) 0.034(4) 0.002(3) 0.012(3) -0.005(3)

loop_
_atom_type_symbol
_atom_type_description
_atom_type_scat_dispersion_real
_atom_type_scat_dispersion_imag
_atom_type_scat_source
C C 0.0033 0.0016 'International Tables Vol C Tables 4.2.6.8 and 6.1.1.4'
H H 0.0000 0.0000 'International Tables Vol C Tables 4.2.6.8 and 6.1.1.4'
N N 0.0061 0.0033 'International Tables Vol C Tables 4.2.6.8 and 6.1.1.4'
Cu Cu 0.3201 1.2651 'International Tables Vol C Tables 4.2.6.8 and 6.1.1.4'
Br Br -0.2901 2.4595 'International Tables Vol C Tables 4.2.6.8 and 6.1.1.4'

loop_
_geom_angle_atom_site_label_1
_geom_angle_atom_site_label_2
_geom_angle_atom_site_label_3
_geom_angle
_geom_angle_site_symmetry_1
_geom_angle_site_symmetry_3
Cu1 Br1 Cu1 105.55(8) . 1_545
Cu1 Br1 Cu1 71.00(4) . 2_545
Cu1 Br1 Cu1 70.05(4) 1_545 2_545
N1 Cu1 Br1 119.69(18) . .
N1 Cu1 Br1 106.20(18) . 1_565
Br1 Cu1 Br1 105.55(8) . 1_565
N1 Cu1 Br1 106.02(17) . 2
Br1 Cu1 Br1 110.43(4) . 2
Br1 Cu1 Br1 108.49(5) 1_565 2
N1 Cu1 Cu1 119.13(17) . 2
Br1 Cu1 Cu1 121.17(7) . 2
Br1 Cu1 Cu1 55.67(6) 1_565 2
Br1 Cu1 Cu1 52.83(6) 2 2
N1 Cu1 Cu1 131.55(17) . 2_545
Br1 Cu1 Cu1 56.17(6) . 2_545
Br1 Cu1 Cu1 121.71(7) 1_565 2_545
Br1 Cu1 Cu1 54.28(6) 2 2_545
Cu1 Cu1 Cu1 85.60(9) 2 2_545
C1 N1 C5 117.9(6) . .
C1 N1 Cu1 121.1(5) . .
C5 N1 Cu1 121.0(5) . .
C3 C4 C5 119.8(7) . .
N1 C1 C2 122.6(6) . .
C3 C2 C1 119.2(6) . .
C3 C2 Br2 121.2(5) . .
C1 C2 Br2 119.5(5) . .
C4 C3 C2 118.2(7) . .
N1 C5 C4 122.2(7) . .

loop_
_geom_bond_atom_site_label_1
_geom_bond_atom_site_label_2
_geom_bond_distance
_geom_bond_site_symmetry_2
Br1 Cu1 2.439(2) .
Br1 Cu1 2.500(2) 1_545
Br1 Cu1 2.543(3) 2_545
Br2 C2 1.879(7) .
Cu1 N1 2.012(5) .
Cu1 Br1 2.500(2) 1_565
Cu1 Br1 2.543(3) 2
Cu1 Cu1 2.894(2) 2
Cu1 Cu1 2.894(2) 2_545
N1 C1 1.320(9) .
N1 C5 1.329(8) .
C4 C3 1.352(11) .
C4 C5 1.374(10) .
C1 C2 1.373(9) .
C2 C3 1.370(10) .
